data_1526923
loop_
_publ_author_name
'Wang, F.Z.'
'Wu, X.S.'
'Jiang, S.S.'

_publ_section_title
;
 Microstructure of Zn, Ni, Mg doped La1.85 Sr0.15 Cu O4 in high doping
 level
;
_journal_name_full 'Wu Li Hsueh Pao (= Acta Physica Sinica)'
_journal_page_first 1541
_journal_page_last 1544
_journal_volume 49
_journal_year 2000
_chemical_formula_sum 'Cu0.7 La1.85 O4 Sr0.15 Zn0.3'
_chemical_name_systematic '(La1.85 Sr0.15) (Cu0.7 Zn0.3) O4'
_space_group_IT_number 64
_symmetry_space_group_name_Hall '-B 2ab 2'
_symmetry_space_group_name_H-M 'B m a b'
_cell_angle_alpha 90
_cell_angle_beta 90
_cell_angle_gamma 90
_cell_formula_units_Z 4
_cell_length_a 5.36369
_cell_length_b 5.3932
_cell_length_c 13.0635
_cell_volume 377.894
_citation_journal_id_ASTM WLHPAR
_cod_data_source_file Wang_WLHPAR_2000_673.cif
_cod_data_source_block Cu0.7La1.85O4Sr0.15Zn0.3
_cod_original_cell_volume 377.8938
_cod_original_sg_symbol_Hall '-C 2ac 2 (-x,z,y)'
_cod_database_code 1526923

loop_
_symmetry_equiv_pos_as_xyz
x,y,z
-x+1/2,y+1/2,-z
x,-y,-z
-x+1/2,-y+1/2,z
-x,-y,-z
x-1/2,-y-1/2,z
-x,y,z
x-1/2,y-1/2,-z
x+1/2,y,z+1/2
-x+1,y+1/2,-z+1/2
x+1/2,-y,-z+1/2
-x+1,-y+1/2,z+1/2
-x+1/2,-y,-z+1/2
x,-y-1/2,z+1/2
-x+1/2,y,z+1/2
x,y-1/2,-z+1/2

loop_
_atom_site_label
_atom_site_type_symbol
_atom_site_fract_x
_atom_site_fract_y
_atom_site_fract_z
_atom_site_occupancy
_atom_site_U_iso_or_equiv
O1 O-2 0.25 0.75 0.0135 1 0.0
La1 La+3 0 0.0138 0.3615 0.925 0.0
Cu1 Cu+2 0 0 0 0.7 0.0
Sr1 Sr+2 0 0.0138 0.3615 0.075 0.0
O2 O-2 0 -0.0196 0.2035 1 0.0
Zn1 Zn+2 0 0 0 0.3 0.0
